data_7201997
loop_
_publ_author_name
'Udachin, Konstantin A.'
'Moudrakovski, Igor L.'
'Enright, Gary D.'
'Ratcliffe, Christopher I.'
'Ripmeester, John A.'

_publ_section_title
;
 Loading-dependent structures of CO2 in the flexible molecular van der
 Waals host p-tert-butylcalix[4]arene with 1&#x2009;:&#x2009;1 and
 2&#x2009;:&#x2009;1 guest--host stoichiometries
;
_journal_issue 31
_journal_name_full 'Physical Chemistry Chemical Physics'
_journal_page_first 4636
_journal_page_last 4643
_journal_paper_doi 10.1039/b802035c
_journal_volume 10
_journal_year 2008
_chemical_formula_sum 'C46 H56 O8'
_chemical_formula_weight 736.91
_chemical_name_common t-butylcalix[4]arene
_chemical_name_systematic
;
?
;
_space_group_IT_number 85
_symmetry_cell_setting tetragonal
_symmetry_space_group_name_Hall '-P 4a'
_symmetry_space_group_name_H-M 'P 4/n :2'
_atom_sites_solution_hydrogens geom
_atom_sites_solution_primary direct
_atom_sites_solution_secondary difmap
_audit_creation_method SHELXL-97
_cell_angle_alpha 90.00
_cell_angle_beta 90.00
_cell_angle_gamma 90.00
_cell_formula_units_Z 2
_cell_length_a 12.7212(5)
_cell_length_b 12.7212(5)
_cell_length_c 12.5853(6)
_cell_measurement_temperature 293(2)
_cell_volume 2036.67(15)
_computing_structure_refinement 'SHELXL-97 (Sheldrick, 1997)'
_computing_structure_solution 'SHELXS-97 (Sheldrick, 1990)'
_diffrn_ambient_temperature 293(2)
_diffrn_measured_fraction_theta_full 0.985
_diffrn_measured_fraction_theta_max 0.985
_diffrn_radiation_monochromator graphite
_diffrn_radiation_source 'fine-focus sealed tube'
_diffrn_radiation_type MoK\a
_diffrn_radiation_wavelength 0.71070
_diffrn_reflns_av_R_equivalents 0.1239
_diffrn_reflns_av_sigmaI/netI 0.0638
_diffrn_reflns_limit_h_max 15
_diffrn_reflns_limit_h_min -15
_diffrn_reflns_limit_k_max 15
_diffrn_reflns_limit_k_min -15
_diffrn_reflns_limit_l_max 14
_diffrn_reflns_limit_l_min -14
_diffrn_reflns_number 16041
_diffrn_reflns_theta_full 24.99
_diffrn_reflns_theta_max 24.99
_diffrn_reflns_theta_min 1.62
_exptl_absorpt_coefficient_mu 0.081
_exptl_absorpt_correction_T_max 0.9960
_exptl_absorpt_correction_T_min 0.9684
_exptl_absorpt_correction_type multi-scan
_exptl_absorpt_process_details sadabs
_exptl_crystal_density_diffrn 1.202
_exptl_crystal_density_method 'not measured'
_exptl_crystal_F_000 792
_exptl_crystal_size_max 0.40
_exptl_crystal_size_mid 0.40
_exptl_crystal_size_min 0.05
_refine_diff_density_max 2.243
_refine_diff_density_min -1.228
_refine_diff_density_rms 0.109
_refine_ls_extinction_coef 0.005(3)
_refine_ls_extinction_expression Fc^*^=kFc[1+0.001xFc^2^\l^3^/sin(2\q)]^-1/4^
_refine_ls_extinction_method SHELXL
_refine_ls_goodness_of_fit_ref 1.124
_refine_ls_hydrogen_treatment mixed
_refine_ls_matrix_type full
_refine_ls_number_parameters 137
_refine_ls_number_reflns 1770
_refine_ls_number_restraints 27
_refine_ls_restrained_S_all 1.123
_refine_ls_R_factor_all 0.1880
_refine_ls_R_factor_gt 0.1071
_refine_ls_shift/su_max 0.028
_refine_ls_shift/su_mean 0.001
_refine_ls_structure_factor_coef Fsqd
_refine_ls_weighting_details 'calc w=1/[\s^2^(Fo^2^)+(0.1935P)^2^+4.9748P] where P=(Fo^2^+2Fc^2^)/3'
_refine_ls_weighting_scheme calc
_refine_ls_wR_factor_gt 0.3093
_refine_ls_wR_factor_ref 0.3583
_reflns_number_gt 1029
_reflns_number_total 1770
_reflns_threshold_expression >2sigma(I)
_cod_data_source_file b802035c.txt
_cod_data_source_block k165
_cod_depositor_comments
;
The following automatic conversions were performed:
'_exptl_absorpt_correction_type' value 'multiscan' changed to 'multi-scan'
according to '/home/saulius/struct/CIF-dictionaries/cif_core.dic'
dictionary named 'cif_core.dic' version 2.4.1 from 2010-06-29.

Automatic conversion script
Id: cif_fix_enum 1527 2010-12-29 10:47:43Z saulius 
;
_cod_original_sg_symbol_H-M P4/n
_cod_database_code 7201997

loop_
_symmetry_equiv_pos_as_xyz
'x, y, z'
'-y+1/2, x, z'
'-x+1/2, -y+1/2, z'
'y, -x+1/2, z'
'-x, -y, -z'
'y-1/2, -x, -z'
'x-1/2, y-1/2, -z'
'-y, x-1/2, -z'

loop_
_atom_site_label
_atom_site_type_symbol
_atom_site_fract_x
_atom_site_fract_y
_atom_site_fract_z
_atom_site_U_iso_or_equiv
_atom_site_adp_type
_atom_site_occupancy
_atom_site_symmetry_multiplicity
_atom_site_calc_flag
_atom_site_refinement_flags
_atom_site_disorder_assembly
_atom_site_disorder_group
C1B C -0.2617(4) 0.7774(5) 0.2261(3) 0.045(3) Uani 0.25 1 d PGU A -4
O1B O -0.2408(3) 0.7289(4) 0.3012(2) 0.087(3) Uani 0.25 1 d PG A -4
O2B O -0.2826(5) 0.8259(5) 0.1511(3) 0.122(4) Uani 0.25 1 d PGU A -4
O1 O -0.1157(3) 0.6873(3) 0.5575(2) 0.0271(8) Uani 1 1 d G A 1
H1 H -0.1550 0.6398 0.5767 0.032 Uiso 1 1 calc R A 1
C1 C -0.0662(3) 0.6584(3) 0.4643(3) 0.0224(10) Uani 1 1 d . A 1
C2 C -0.0830(3) 0.5612(3) 0.4197(3) 0.0218(10) Uani 1 1 d . A 1
C3 C -0.0287(3) 0.5363(3) 0.3271(3) 0.0252(10) Uani 1 1 d . A 1
H3 H -0.0410 0.4714 0.2955 0.030 Uiso 1 1 calc R A 1
C4 C 0.0428(3) 0.6035(3) 0.2798(3) 0.0242(10) Uani 1 1 d . A 1
C5 C 0.0557(3) 0.7019(3) 0.3290(3) 0.0236(10) Uani 1 1 d . A 1
H5 H 0.1019 0.7499 0.2987 0.028 Uiso 1 1 calc R A 1
C6 C 0.0031(3) 0.7301(3) 0.4198(3) 0.0214(10) Uani 1 1 d . A 1
C7 C -0.1610(3) 0.4837(3) 0.4648(3) 0.0238(10) Uani 1 1 d . A 1
H7A H -0.1367 0.4129 0.4501 0.029 Uiso 1 1 calc R A 1
H7B H -0.1640 0.4923 0.5413 0.029 Uiso 1 1 calc R A 1
C8 C 0.1047(3) 0.5772(3) 0.1818(4) 0.0286(11) Uani 1 1 d . A 1
C9 C 0.0757(4) 0.4703(4) 0.1358(4) 0.0419(14) Uani 1 1 d . A 1
H9A H 0.1066 0.4159 0.1784 0.050 Uiso 1 1 calc R A 1
H9B H 0.1015 0.4652 0.0643 0.050 Uiso 1 1 calc R A 1
H9C H 0.0006 0.4625 0.1358 0.050 Uiso 1 1 calc R A 1
C10 C 0.0888(4) 0.6606(4) 0.0967(4) 0.0390(13) Uani 1 1 d . A 1
H10A H 0.0150 0.6735 0.0875 0.047 Uiso 1 1 calc R A 1
H10B H 0.1183 0.6365 0.0308 0.047 Uiso 1 1 calc R A 1
H10C H 0.1231 0.7245 0.1179 0.047 Uiso 1 1 calc R A 1
C11 C 0.2218(4) 0.5744(4) 0.2110(4) 0.0392(13) Uani 1 1 d . A 1
H11A H 0.2433 0.6426 0.2355 0.047 Uiso 1 1 calc R A 1
H11B H 0.2622 0.5553 0.1496 0.047 Uiso 1 1 calc R A 1
H11C H 0.2329 0.5236 0.2663 0.047 Uiso 1 1 calc R A 1
C1A C -0.2500 0.7500 0.8510(7) 0.045(3) Uani 1 4 d SDU B 3
O1A O -0.2500 0.7500 0.7593(8) 0.087(3) Uani 1 4 d SD B 3
O2A O -0.2500 0.7500 0.9412(8) 0.122(4) Uani 1 4 d SDU B 3

loop_
_atom_site_aniso_label
_atom_site_aniso_U_11
_atom_site_aniso_U_22
_atom_site_aniso_U_33
_atom_site_aniso_U_23
_atom_site_aniso_U_13
_atom_site_aniso_U_12
C1B 0.027(5) 0.082(8) 0.028(4) 0.002(7) 0.005(9) -0.035(7)
O1B 0.019(5) 0.075(8) 0.168(8) -0.053(12) 0.02(2) -0.024(8)
O2B 0.111(9) 0.133(9) 0.121(7) -0.024(9) 0.016(10) -0.015(10)
O1 0.0193(14) 0.0169(14) 0.0449(18) -0.0004(12) 0.0018(13) -0.0027(12)
C1 0.0131(19) 0.016(2) 0.038(2) 0.0010(17) -0.0036(17) 0.0018(17)
C2 0.0137(19) 0.0103(18) 0.041(2) 0.0019(17) -0.0021(17) 0.0046(15)
C3 0.0151(19) 0.0149(19) 0.046(3) 0.0037(17) -0.0065(18) -0.0021(16)
C4 0.0178(19) 0.020(2) 0.035(2) 0.0034(17) -0.0050(18) 0.0003(17)
C5 0.0131(18) 0.0115(18) 0.046(3) 0.0023(17) -0.0023(17) -0.0026(16)
C6 0.0127(18) 0.0141(19) 0.037(2) 0.0028(17) -0.0039(16) 0.0013(16)
C7 0.018(2) 0.0119(19) 0.042(2) -0.0011(17) -0.0010(18) 0.0011(16)
C8 0.021(2) 0.022(2) 0.043(3) -0.0041(18) 0.0020(19) -0.0068(18)
C9 0.045(3) 0.022(2) 0.059(3) -0.006(2) 0.009(2) -0.004(2)
C10 0.031(3) 0.034(3) 0.051(3) 0.006(2) 0.001(2) -0.002(2)
C11 0.022(2) 0.037(3) 0.059(3) 0.000(2) 0.009(2) 0.006(2)
C1A 0.027(5) 0.082(8) 0.028(4) 0.002(7) 0.005(9) -0.035(7)
O1A 0.019(5) 0.075(8) 0.168(8) -0.053(12) 0.02(2) -0.024(8)
O2A 0.111(9) 0.133(9) 0.121(7) -0.024(9) 0.016(10) -0.015(10)

loop_
_atom_type_symbol
_atom_type_description
_atom_type_scat_dispersion_real
_atom_type_scat_dispersion_imag
_atom_type_scat_source
C C 0.0033 0.0016 'International Tables Vol C Tables 4.2.6.8 and 6.1.1.4'
H H 0.0000 0.0000 'International Tables Vol C Tables 4.2.6.8 and 6.1.1.4'
O O 0.0106 0.0060 'International Tables Vol C Tables 4.2.6.8 and 6.1.1.4'

loop_
_geom_angle_atom_site_label_1
_geom_angle_atom_site_label_2
_geom_angle_atom_site_label_3
_geom_angle
_geom_angle_site_symmetry_1
_geom_angle_site_symmetry_3
_geom_angle_publ_flag
O2B C1B O1B 180.0 . . ?
C2 C1 O1 121.0(4) . . ?
C2 C1 C6 121.8(4) . . ?
O1 C1 C6 117.2(4) . . ?
C1 C2 C3 118.0(4) . . ?
C1 C2 C7 122.5(4) . . ?
C3 C2 C7 119.5(4) . . ?
C4 C3 C2 123.1(4) . . ?
C3 C4 C5 116.0(4) . . ?
C3 C4 C8 124.1(4) . . ?
C5 C4 C8 120.0(4) . . ?
C6 C5 C4 122.9(4) . . ?
C5 C6 C1 118.3(4) . . ?
C5 C6 C7 120.0(4) . 2_565 ?
C1 C6 C7 121.6(4) . 2_565 ?
C6 C7 C2 113.0(3) 4_455 . ?
C4 C8 C10 110.7(4) . . ?
C4 C8 C9 112.6(4) . . ?
C10 C8 C9 108.9(4) . . ?
C4 C8 C11 108.5(4) . . ?
C10 C8 C11 108.3(4) . . ?
C9 C8 C11 107.8(4) . . ?
O2A C1A O1A 180.000(7) . . ?

loop_
_geom_bond_atom_site_label_1
_geom_bond_atom_site_label_2
_geom_bond_distance
_geom_bond_site_symmetry_2
_geom_bond_publ_flag
C1B O2B 1.1595 . ?
C1B O1B 1.1596 . ?
O1 C1 1.382(5) . ?
C1 C2 1.375(6) . ?
C1 C6 1.386(6) . ?
C2 C3 1.392(6) . ?
C2 C7 1.509(6) . ?
C3 C4 1.383(6) . ?
C4 C5 1.405(6) . ?
C4 C8 1.501(6) . ?
C5 C6 1.372(6) . ?
C6 C7 1.505(6) 2_565 ?
C7 C6 1.505(6) 4_455 ?
C8 C10 1.521(7) . ?
C8 C9 1.523(6) . ?
C8 C11 1.535(6) . ?
C1A O2A 1.135(11) . ?
C1A O1A 1.154(10) . ?
